data_4109679
loop_
_publ_author_name
'Dieter Meinhard'
'Marcus Wegner'
'Georgy Kipiani'
'Andrew Hearley'
'Peter Reuter'
'Stefan Fischer'
'Othmar Marti'
'Bernhard Rieger'

_publ_contact_author_address
;Albert-Einstein Allee 11
D-89081 Ulm
Germany
;
_publ_contact_author_email bernhard.rieger@uni-ulm.de
_publ_contact_author_fax '+49 731 502 303 9'
_publ_contact_author_name 'Prof. Dr. Bernhard Rieger'
_publ_contact_author_phone '+49 731 502 303 8'
_publ_section_title
;
 New Nickel(II) Diimine Complexes and the Control of Polyethylene
 Microstructure by Catalyst Design
;
_journal_name_full 'Journal of the American Chemical Society'
_journal_page_first 9182
_journal_page_last 9191
_journal_paper_doi 10.1021/ja070224i
_journal_volume 129
_journal_year 2007
_chemical_formula_moiety 'C54 H57 Cl8 N2 Ni O2 Sb'
_chemical_formula_sum 'C54 H57 Cl8 N2 Ni O2 Sb'
_chemical_formula_weight 1230.08
_chemical_name_common 'Add Name'
_chemical_name_systematic
;
 ?
;
_space_group_IT_number 2
_symmetry_cell_setting triclinic
_symmetry_space_group_name_Hall '-P 1'
_symmetry_space_group_name_H-M 'P -1'
_atom_sites_solution_hydrogens geom
_atom_sites_solution_primary direct
_atom_sites_solution_secondary difmap
_audit_creation_method SHELXL-97
_cell_angle_alpha 88.999(13)
_cell_angle_beta 80.451(13)
_cell_angle_gamma 78.963(12)
_cell_formula_units_Z 2
_cell_length_a 11.8808(13)
_cell_length_b 14.4953(14)
_cell_length_c 17.514(2)
_cell_measurement_reflns_used 10641
_cell_measurement_temperature 223(2)
_cell_measurement_theta_max 52.1
_cell_measurement_theta_min 3.3
_cell_volume 2919.1(6)
_computing_cell_refinement 'Stoe iPDS software'
_computing_data_collection 'Stoe iPDS software'
_computing_data_reduction 'XRED (Stoe & Cie, 1999)'
_computing_molecular_graphics 'PLATON, PLUTON (Spek, 1990, 1991)'
_computing_publication_material 'SHELXL-)/ (Sheldrick, 1997)'
_computing_structure_refinement 'SHELXL-97 (Sheldrick, 1997)'
_computing_structure_solution 'SHELXS-97 (Sheldrick, 1990)'
_diffrn_ambient_temperature 223(2)
_diffrn_measured_fraction_theta_full 0.933
_diffrn_measured_fraction_theta_max 0.933
_diffrn_measurement_device_type 'Stoe IPDS diffractometer'
_diffrn_measurement_method '\f fotation scan'
_diffrn_radiation_monochromator graphite
_diffrn_radiation_source 'fine-focus sealed tube'
_diffrn_radiation_type MoK\a
_diffrn_radiation_wavelength 0.71073
_diffrn_reflns_av_R_equivalents 0.0552
_diffrn_reflns_av_sigmaI/netI 0.0814
_diffrn_reflns_limit_h_max 14
_diffrn_reflns_limit_h_min -14
_diffrn_reflns_limit_k_max 17
_diffrn_reflns_limit_k_min -16
_diffrn_reflns_limit_l_max 21
_diffrn_reflns_limit_l_min -21
_diffrn_reflns_number 23123
_diffrn_reflns_theta_full 25.94
_diffrn_reflns_theta_max 25.94
_diffrn_reflns_theta_min 2.05
_diffrn_standards_decay_% 0
_diffrn_standards_interval_count image
_diffrn_standards_interval_time 4.50
_diffrn_standards_number '50 to 200'
_exptl_absorpt_coefficient_mu 1.190
_exptl_absorpt_correction_T_max 0.8416
_exptl_absorpt_correction_T_min 0.6474
_exptl_absorpt_correction_type multi-scan
_exptl_absorpt_process_details
;
'Blessing (1995)'
;
_exptl_crystal_colour red
_exptl_crystal_density_diffrn 1.399
_exptl_crystal_description block
_exptl_crystal_F_000 1252
_exptl_crystal_size_max 0.40
_exptl_crystal_size_mid 0.23
_exptl_crystal_size_min 0.15
_refine_diff_density_max 0.555
_refine_diff_density_min -1.019
_refine_diff_density_rms 0.075
_refine_ls_extinction_coef 0.00036(15)
_refine_ls_extinction_expression Fc^*^=kFc[1+0.001xFc^2^\l^3^/sin(2\q)]^-1/4^
_refine_ls_extinction_method SHELXL
_refine_ls_goodness_of_fit_ref 0.785
_refine_ls_hydrogen_treatment mixed
_refine_ls_matrix_type full
_refine_ls_number_parameters 614
_refine_ls_number_reflns 10641
_refine_ls_number_restraints 0
_refine_ls_restrained_S_all 0.785
_refine_ls_R_factor_all 0.0716
_refine_ls_R_factor_gt 0.0377
_refine_ls_shift/su_max 0.010
_refine_ls_shift/su_mean 0.001
_refine_ls_structure_factor_coef Fsqd
_refine_ls_weighting_details 'calc w=1/[\s^2^(Fo^2^)+(0.0520P)^2^+0.0000P] where P=(Fo^2^+2Fc^2^)/3'
_refine_ls_weighting_scheme calc
_refine_ls_wR_factor_gt 0.0844
_refine_ls_wR_factor_ref 0.0936
_reflns_number_gt 6624
_reflns_number_total 10641
_reflns_threshold_expression >2sigma(I)
_cod_data_source_file ja070224isi20070201_111919.cif
_cod_data_source_block weg517
_cod_database_code 4109679

loop_
_symmetry_equiv_pos_as_xyz
'x, y, z'
'-x, -y, -z'

loop_
_atom_site_label
_atom_site_type_symbol
_atom_site_fract_x
_atom_site_fract_y
_atom_site_fract_z
_atom_site_U_iso_or_equiv
_atom_site_adp_type
_atom_site_occupancy
_atom_site_symmetry_multiplicity
_atom_site_calc_flag
_atom_site_refinement_flags
C1 C 0.5894(6) 1.0695(6) 0.9227(4) 0.121(3) Uani 1 1 d .
H1A H 0.5277 1.1104 0.9565 0.182 Uiso 1 1 calc R
H1B H 0.6625 1.0670 0.9412 0.182 Uiso 1 1 calc R
H1C H 0.5720 1.0068 0.9225 0.182 Uiso 1 1 calc R
C2 C 0.5988(5) 1.1078(4) 0.8409(3) 0.0635(14) Uani 1 1 d .
C3 C 0.6824(4) 1.0618(4) 0.7810(4) 0.0756(16) Uani 1 1 d .
H3 H 0.7305 1.0053 0.7916 0.091 Uiso 1 1 calc R
C4 C 0.6967(4) 1.0967(3) 0.7067(3) 0.0538(12) Uani 1 1 d .
C5 C 0.7877(5) 1.0472(4) 0.6437(4) 0.097(2) Uani 1 1 d .
H5A H 0.7850 1.0824 0.5962 0.145 Uiso 1 1 calc R
H5B H 0.7735 0.9847 0.6356 0.145 Uiso 1 1 calc R
H5C H 0.8638 1.0424 0.6584 0.145 Uiso 1 1 calc R
C6 C 0.2178(3) 1.4588(3) 0.7689(2) 0.0409(10) Uani 1 1 d .
H6A H 0.1974 1.4612 0.8249 0.061 Uiso 1 1 calc R
H6B H 0.1518 1.4487 0.7464 0.061 Uiso 1 1 calc R
H6C H 0.2391 1.5177 0.7507 0.061 Uiso 1 1 calc R
C7 C 0.3180(3) 1.3802(3) 0.74528(19) 0.0277(8) Uani 1 1 d .
C8 C 0.3672(3) 1.3603(2) 0.66174(18) 0.0245(7) Uani 1 1 d .
C9 C 0.3062(3) 1.4074(3) 0.5999(2) 0.0380(9) Uani 1 1 d .
H9A H 0.3505 1.3863 0.5496 0.057 Uiso 1 1 calc R
H9B H 0.2985 1.4749 0.6049 0.057 Uiso 1 1 calc R
H9C H 0.2295 1.3916 0.6049 0.057 Uiso 1 1 calc R
C10 C 0.5213(3) 1.2636(2) 0.57416(19) 0.0253(7) Uani 1 1 d .
C11 C 0.6182(3) 1.2994(3) 0.53756(19) 0.0277(8) Uani 1 1 d .
C12 C 0.6755(3) 1.2579(3) 0.4661(2) 0.0359(9) Uani 1 1 d .
H12 H 0.7401 1.2806 0.4399 0.043 Uiso 1 1 calc R
C13 C 0.6401(3) 1.1854(3) 0.4335(2) 0.0379(10) Uani 1 1 d .
H13 H 0.6806 1.1588 0.3859 0.045 Uiso 1 1 calc R
C14 C 0.5443(3) 1.1514(3) 0.4710(2) 0.0359(9) Uani 1 1 d .
H14 H 0.5199 1.1018 0.4485 0.043 Uiso 1 1 calc R
C15 C 0.4839(3) 1.1904(3) 0.54201(19) 0.0291(8) Uani 1 1 d .
C16 C 0.3875(3) 1.1444(3) 0.5816(2) 0.0317(9) Uani 1 1 d .
C17 C 0.4033(3) 1.0864(3) 0.6439(2) 0.0359(9) Uani 1 1 d .
H17 H 0.4717 1.0820 0.6653 0.043 Uiso 1 1 calc R
C18 C 0.3203(4) 1.0344(3) 0.6759(2) 0.0411(10) Uani 1 1 d .
C19 C 0.3438(5) 0.9664(3) 0.7405(3) 0.0587(13) Uani 1 1 d .
H19A H 0.4186 0.9697 0.7546 0.088 Uiso 1 1 calc R
H19B H 0.3448 0.9030 0.7232 0.088 Uiso 1 1 calc R
H19C H 0.2832 0.9829 0.7851 0.088 Uiso 1 1 calc R
C20 C 0.2192(4) 1.0441(3) 0.6441(2) 0.0426(11) Uani 1 1 d .
H20 H 0.1616 1.0106 0.6658 0.051 Uiso 1 1 calc R
C21 C 0.2004(3) 1.1014(3) 0.5818(2) 0.0436(11) Uani 1 1 d .
C22 C 0.0908(4) 1.1083(4) 0.5465(3) 0.0649(15) Uani 1 1 d .
H22A H 0.0928 1.1514 0.5036 0.097 Uiso 1 1 calc R
H22B H 0.0233 1.1311 0.5854 0.097 Uiso 1 1 calc R
H22C H 0.0860 1.0467 0.5280 0.097 Uiso 1 1 calc R
C23 C 0.2855(3) 1.1520(3) 0.5503(2) 0.0393(9) Uani 1 1 d .
H23 H 0.2741 1.1914 0.5079 0.047 Uiso 1 1 calc R
C24 C 0.6675(3) 1.3755(3) 0.56780(19) 0.0286(8) Uani 1 1 d .
C25 C 0.7874(3) 1.3595(3) 0.5672(2) 0.0336(9) Uani 1 1 d .
H25 H 0.8313 1.2988 0.5551 0.040 Uiso 1 1 calc R
C26 C 0.8435(3) 1.4304(3) 0.5837(2) 0.0361(9) Uani 1 1 d .
C27 C 0.9733(4) 1.4099(3) 0.5837(3) 0.0513(12) Uani 1 1 d .
H27A H 1.0045 1.3445 0.5698 0.077 Uiso 1 1 calc R
H27B H 0.9883 1.4225 0.6350 0.077 Uiso 1 1 calc R
H27C H 1.0104 1.4497 0.5465 0.077 Uiso 1 1 calc R
C28 C 0.7774(3) 1.5196(3) 0.6008(2) 0.0359(9) Uani 1 1 d .
H28 H 0.8145 1.5686 0.6114 0.043 Uiso 1 1 calc R
C29 C 0.6583(3) 1.5385(3) 0.6028(2) 0.0346(9) Uani 1 1 d .
C30 C 0.5868(4) 1.6358(3) 0.6204(2) 0.0462(10) Uani 1 1 d .
H30A H 0.6370 1.6780 0.6307 0.069 Uiso 1 1 calc R
H30B H 0.5277 1.6338 0.6655 0.069 Uiso 1 1 calc R
H30C H 0.5500 1.6580 0.5763 0.069 Uiso 1 1 calc R
C31 C 0.6044(3) 1.4652(3) 0.58620(19) 0.0303(8) Uani 1 1 d .
H31 H 0.5235 1.4771 0.5876 0.036 Uiso 1 1 calc R
C32 C 0.3378(3) 1.3371(3) 0.87503(19) 0.0307(8) Uani 1 1 d .
C33 C 0.3843(3) 1.4031(3) 0.9107(2) 0.0362(9) Uani 1 1 d .
C34 C 0.3573(4) 1.4148(4) 0.9906(2) 0.0506(12) Uani 1 1 d .
H34 H 0.3871 1.4597 1.0152 0.061 Uiso 1 1 calc R
C35 C 0.2870(4) 1.3611(4) 1.0341(2) 0.0601(14) Uani 1 1 d .
H35 H 0.2688 1.3696 1.0882 0.072 Uiso 1 1 calc R
C36 C 0.2435(4) 1.2949(4) 0.9984(2) 0.0489(12) Uani 1 1 d .
H36 H 0.1970 1.2580 1.0290 0.059 Uiso 1 1 calc R
C37 C 0.2662(3) 1.2807(3) 0.91804(19) 0.0352(9) Uani 1 1 d .
C38 C 0.2094(3) 1.2102(3) 0.8870(2) 0.0355(9) Uani 1 1 d .
C39 C 0.2157(4) 1.1220(3) 0.9215(2) 0.0438(10) Uani 1 1 d .
H39 H 0.2662 1.1053 0.9576 0.053 Uiso 1 1 calc R
C40 C 0.1500(4) 1.0587(3) 0.9041(2) 0.0488(11) Uani 1 1 d .
C41 C 0.1588(5) 0.9632(4) 0.9416(3) 0.0742(16) Uani 1 1 d .
H41A H 0.1064 0.9289 0.9225 0.111 Uiso 1 1 calc R
H41B H 0.1377 0.9713 0.9973 0.111 Uiso 1 1 calc R
H41C H 0.2379 0.9284 0.9289 0.111 Uiso 1 1 calc R
C42 C 0.0772(4) 1.0828(3) 0.8504(2) 0.0443(10) Uani 1 1 d .
H42 H 0.0318 1.0402 0.8386 0.053 Uiso 1 1 calc R
C43 C 0.0692(3) 1.1693(3) 0.8130(2) 0.0400(10) Uani 1 1 d .
C44 C -0.0135(4) 1.1954(4) 0.7570(3) 0.0563(12) Uani 1 1 d .
H44A H -0.0075 1.2572 0.7366 0.084 Uiso 1 1 calc R
H44B H -0.0923 1.1961 0.7833 0.084 Uiso 1 1 calc R
H44C H 0.0055 1.1497 0.7148 0.084 Uiso 1 1 calc R
C45 C 0.1364(3) 1.2322(3) 0.8314(2) 0.0371(9) Uani 1 1 d .
H45 H 0.1326 1.2902 0.8062 0.045 Uiso 1 1 calc R
C46 C 0.4657(3) 1.4609(3) 0.8679(2) 0.0337(9) Uani 1 1 d .
C47 C 0.4311(4) 1.5577(3) 0.8634(2) 0.0405(10) Uani 1 1 d .
H47 H 0.3535 1.5857 0.8822 0.049 Uiso 1 1 calc R
C48 C 0.5096(4) 1.6141(3) 0.8316(2) 0.0403(10) Uani 1 1 d .
C49 C 0.4734(4) 1.7193(3) 0.8298(3) 0.0613(13) Uani 1 1 d .
H49A H 0.3913 1.7372 0.8509 0.092 Uiso 1 1 calc R
H49B H 0.4871 1.7404 0.7768 0.092 Uiso 1 1 calc R
H49C H 0.5183 1.7482 0.8607 0.092 Uiso 1 1 calc R
C50 C 0.6248(3) 1.5701(3) 0.8044(2) 0.0364(9) Uani 1 1 d .
H50 H 0.6786 1.6071 0.7829 0.044 Uiso 1 1 calc R
C51 C 0.6613(3) 1.4745(3) 0.8083(2) 0.0367(9) Uani 1 1 d .
C52 C 0.7876(4) 1.4298(4) 0.7830(2) 0.0502(11) Uani 1 1 d .
H52A H 0.7974 1.3623 0.7895 0.075 Uiso 1 1 calc R
H52B H 0.8351 1.4550 0.8144 0.075 Uiso 1 1 calc R
H52C H 0.8114 1.4435 0.7290 0.075 Uiso 1 1 calc R
C53 C 0.5806(3) 1.4196(3) 0.8402(2) 0.0350(9) Uani 1 1 d .
H53 H 0.6044 1.3541 0.8428 0.042 Uiso 1 1 calc R
C54 C 1.0949(5) 0.7085(5) 0.9975(3) 0.0828(18) Uani 1 1 d .
H54A H 1.0274 0.7535 1.0232 0.099 Uiso 1 1 calc R
H54B H 1.1012 0.7184 0.9416 0.099 Uiso 1 1 calc R
Cl1 Cl 0.93067(11) 0.85882(9) 0.83780(8) 0.0657(4) Uani 1 1 d .
Cl2 Cl 1.03905(10) 0.86467(8) 0.64688(7) 0.0559(3) Uani 1 1 d .
Cl3 Cl 0.80514(9) 0.76911(9) 0.70682(8) 0.0626(3) Uani 1 1 d .
Cl4 Cl 1.06145(10) 0.63370(8) 0.63277(6) 0.0516(3) Uani 1 1 d .
Cl5 Cl 0.95916(10) 0.62565(8) 0.82169(7) 0.0562(3) Uani 1 1 d .
Cl6 Cl 1.18830(9) 0.72629(9) 0.76293(7) 0.0541(3) Uani 1 1 d .
Cl7 Cl 1.21968(16) 0.72985(14) 1.02802(10) 0.0997(5) Uani 1 1 d .
Cl8 Cl 1.0729(2) 0.59539(15) 1.01774(12) 0.1171(7) Uani 1 1 d .
N1 N 0.3710(2) 1.3242(2) 0.79152(15) 0.0273(7) Uani 1 1 d .
N2 N 0.4623(2) 1.2981(2) 0.65142(15) 0.0258(7) Uani 1 1 d .
Ni2 Ni 0.50469(4) 1.24016(3) 0.74269(3) 0.02749(12) Uani 1 1 d .
O1 O 0.5244(3) 1.1821(2) 0.83372(15) 0.0468(7) Uani 1 1 d .
O2 O 0.6342(2) 1.1708(2) 0.68568(15) 0.0395(7) Uani 1 1 d .
Sb1 Sb 0.99639(2) 0.746327(19) 0.735080(16) 0.03365(9) Uani 1 1 d .

loop_
_atom_site_aniso_label
_atom_site_aniso_U_11
_atom_site_aniso_U_22
_atom_site_aniso_U_33
_atom_site_aniso_U_23
_atom_site_aniso_U_13
_atom_site_aniso_U_12
C1 0.104(5) 0.144(8) 0.098(5) 0.089(5) -0.020(4) 0.016(5)
C2 0.054(3) 0.066(4) 0.071(3) 0.034(3) -0.023(3) -0.005(3)
C3 0.046(3) 0.057(4) 0.113(5) 0.037(3) -0.013(3) 0.015(3)
C4 0.031(2) 0.035(3) 0.089(4) 0.008(2) -0.009(2) 0.009(2)
C5 0.056(3) 0.067(4) 0.135(6) 0.006(4) 0.024(3) 0.033(3)
C6 0.043(2) 0.037(2) 0.035(2) -0.0024(18) 0.0044(17) 0.005(2)
C7 0.0291(19) 0.024(2) 0.0268(18) 0.0004(15) 0.0009(15) -0.0029(16)
C8 0.0233(17) 0.026(2) 0.0229(17) 0.0016(14) 0.0010(13) -0.0045(16)
C9 0.036(2) 0.042(3) 0.030(2) 0.0036(17) -0.0018(16) 0.0046(19)
C10 0.0237(17) 0.024(2) 0.0254(17) -0.0018(14) 0.0013(14) -0.0013(15)
C11 0.0270(18) 0.026(2) 0.0292(19) 0.0007(15) -0.0006(14) -0.0060(16)
C12 0.0292(19) 0.043(3) 0.032(2) -0.0014(17) 0.0090(15) -0.0095(18)
C13 0.039(2) 0.039(2) 0.032(2) -0.0113(17) 0.0110(16) -0.0098(19)
C14 0.039(2) 0.031(2) 0.036(2) -0.0092(17) 0.0042(17) -0.0105(18)
C15 0.0278(18) 0.030(2) 0.0284(18) -0.0022(15) 0.0019(14) -0.0081(17)
C16 0.033(2) 0.025(2) 0.035(2) -0.0067(16) 0.0069(16) -0.0108(17)
C17 0.041(2) 0.030(2) 0.037(2) -0.0052(17) -0.0028(17) -0.0098(19)
C18 0.055(3) 0.027(2) 0.040(2) -0.0058(17) 0.0056(19) -0.013(2)
C19 0.079(4) 0.048(3) 0.050(3) 0.008(2) 0.000(2) -0.024(3)
C20 0.042(2) 0.036(2) 0.050(2) -0.010(2) 0.0094(19) -0.022(2)
C21 0.034(2) 0.048(3) 0.049(2) -0.012(2) 0.0028(18) -0.015(2)
C22 0.047(3) 0.091(4) 0.065(3) -0.007(3) -0.009(2) -0.032(3)
C23 0.041(2) 0.037(2) 0.040(2) -0.0027(18) -0.0054(18) -0.011(2)
C24 0.0310(19) 0.031(2) 0.0239(18) -0.0007(15) 0.0023(14) -0.0111(17)
C25 0.031(2) 0.033(2) 0.035(2) -0.0005(16) 0.0015(16) -0.0083(18)
C26 0.036(2) 0.041(3) 0.033(2) 0.0056(17) -0.0046(16) -0.014(2)
C27 0.037(2) 0.056(3) 0.064(3) -0.002(2) -0.008(2) -0.018(2)
C28 0.044(2) 0.037(2) 0.033(2) 0.0079(17) -0.0127(17) -0.017(2)
C29 0.051(2) 0.029(2) 0.0254(19) 0.0058(15) -0.0070(16) -0.0096(19)
C30 0.065(3) 0.030(2) 0.045(2) 0.0017(18) -0.018(2) -0.005(2)
C31 0.0308(19) 0.033(2) 0.0273(19) 0.0004(16) -0.0043(15) -0.0078(17)
C32 0.035(2) 0.038(2) 0.0194(17) -0.0004(15) -0.0014(14) -0.0093(18)
C33 0.034(2) 0.046(3) 0.030(2) -0.0003(17) -0.0017(16) -0.0134(19)
C34 0.053(3) 0.077(3) 0.030(2) -0.011(2) -0.0003(18) -0.036(3)
C35 0.064(3) 0.100(4) 0.024(2) -0.008(2) 0.006(2) -0.045(3)
C36 0.052(3) 0.076(3) 0.026(2) 0.003(2) 0.0012(18) -0.035(3)
C37 0.035(2) 0.048(3) 0.0225(18) 0.0029(17) -0.0016(15) -0.013(2)
C38 0.037(2) 0.042(2) 0.0256(19) 0.0021(17) 0.0034(16) -0.0107(19)
C39 0.046(2) 0.049(3) 0.040(2) 0.007(2) -0.0104(19) -0.016(2)
C40 0.057(3) 0.045(3) 0.048(3) 0.010(2) -0.008(2) -0.021(2)
C41 0.088(4) 0.053(4) 0.093(4) 0.028(3) -0.031(3) -0.031(3)
C42 0.043(2) 0.042(3) 0.050(3) 0.000(2) -0.006(2) -0.016(2)
C43 0.041(2) 0.045(3) 0.034(2) -0.0071(18) -0.0051(17) -0.009(2)
C44 0.055(3) 0.057(3) 0.059(3) -0.008(2) -0.022(2) -0.005(2)
C45 0.044(2) 0.037(2) 0.028(2) 0.0010(16) -0.0034(17) -0.006(2)
C46 0.037(2) 0.040(2) 0.0259(19) -0.0011(16) -0.0039(15) -0.0130(19)
C47 0.039(2) 0.044(3) 0.038(2) -0.0058(18) -0.0051(17) -0.008(2)
C48 0.044(2) 0.036(2) 0.043(2) 0.0005(18) -0.0094(18) -0.013(2)
C49 0.062(3) 0.041(3) 0.080(3) 0.002(2) -0.007(3) -0.012(3)
C50 0.042(2) 0.043(3) 0.029(2) 0.0049(17) -0.0071(17) -0.017(2)
C51 0.040(2) 0.050(3) 0.0221(19) 0.0021(17) -0.0058(16) -0.013(2)
C52 0.041(2) 0.061(3) 0.046(2) 0.008(2) -0.0039(19) -0.006(2)
C53 0.035(2) 0.037(2) 0.033(2) -0.0001(17) -0.0035(16) -0.0084(19)
C54 0.084(4) 0.090(5) 0.062(3) 0.013(3) -0.008(3) 0.011(4)
Cl1 0.0662(8) 0.0486(8) 0.0773(8) -0.0258(6) -0.0064(6) -0.0005(6)
Cl2 0.0420(6) 0.0418(7) 0.0847(8) 0.0262(6) -0.0103(5) -0.0123(5)
Cl3 0.0305(5) 0.0612(8) 0.1006(9) 0.0040(7) -0.0165(6) -0.0151(6)
Cl4 0.0557(7) 0.0475(7) 0.0490(6) -0.0111(5) 0.0041(5) -0.0130(6)
Cl5 0.0561(7) 0.0429(7) 0.0595(7) 0.0119(5) 0.0169(5) -0.0083(6)
Cl6 0.0343(5) 0.0542(7) 0.0777(8) 0.0085(6) -0.0203(5) -0.0096(5)
Cl7 0.0997(12) 0.0992(14) 0.0983(12) 0.0269(10) -0.0127(9) -0.0200(11)
Cl8 0.1388(17) 0.0898(14) 0.1340(16) 0.0074(11) -0.0602(14) -0.0176(13)
N1 0.0316(16) 0.0301(18) 0.0209(15) 0.0007(13) -0.0026(12) -0.0095(14)
N2 0.0259(15) 0.0270(17) 0.0232(14) -0.0044(12) 0.0056(11) -0.0093(14)
Ni2 0.0268(2) 0.0256(3) 0.0283(3) 0.00302(19) -0.00350(19) -0.0019(2)
O1 0.0460(17) 0.049(2) 0.0429(16) 0.0148(14) -0.0116(13) -0.0004(16)
O2 0.0298(14) 0.0371(18) 0.0471(16) 0.0004(13) -0.0025(12) 0.0016(14)
Sb1 0.02677(13) 0.02689(15) 0.04699(17) 0.00007(11) -0.00220(11) -0.00774(11)

loop_
_atom_type_symbol
_atom_type_description
_atom_type_scat_dispersion_real
_atom_type_scat_dispersion_imag
_atom_type_scat_source
C C 0.0033 0.0016 'International Tables Vol C Tables 4.2.6.8 and 6.1.1.4'
Cl Cl 0.1484 0.1585 'International Tables Vol C Tables 4.2.6.8 and 6.1.1.4'
H H 0.0000 0.0000 'International Tables Vol C Tables 4.2.6.8 and 6.1.1.4'
N N 0.0061 0.0033 'International Tables Vol C Tables 4.2.6.8 and 6.1.1.4'
Ni Ni 0.3393 1.1124 'International Tables Vol C Tables 4.2.6.8 and 6.1.1.4'
O O 0.0106 0.0060 'International Tables Vol C Tables 4.2.6.8 and 6.1.1.4'
Sb Sb -0.5866 1.5461 'International Tables Vol C Tables 4.2.6.8 and 6.1.1.4'

loop_
_geom_angle_atom_site_label_1
_geom_angle_atom_site_label_2
_geom_angle_atom_site_label_3
_geom_angle
O1 C2 C3 125.3(5)
O1 C2 C1 114.0(5)
C3 C2 C1 120.7(6)
C4 C3 C2 122.3(5)
O2 C4 C3 124.0(5)
O2 C4 C5 114.6(5)
C3 C4 C5 121.4(5)
N1 C7 C6 125.8(3)
N1 C7 C8 113.5(3)
C6 C7 C8 120.7(3)
N2 C8 C9 126.1(3)
N2 C8 C7 113.0(3)
C9 C8 C7 120.8(3)
C15 C10 C11 122.0(3)
C15 C10 N2 117.7(3)
C11 C10 N2 120.2(3)
C10 C11 C12 116.8(3)
C10 C11 C24 126.4(3)
C12 C11 C24 116.8(3)
C13 C12 C11 122.1(3)
C12 C13 C14 119.8(3)
C13 C14 C15 120.4(3)
C10 C15 C14 118.8(3)
C10 C15 C16 124.0(3)
C14 C15 C16 116.9(3)
C17 C16 C23 119.4(3)
C17 C16 C15 120.6(3)
C23 C16 C15 119.7(3)
C16 C17 C18 121.6(4)
C20 C18 C17 117.8(4)
C20 C18 C19 121.8(4)
C17 C18 C19 120.3(4)
C18 C20 C21 122.2(4)
C20 C21 C23 118.8(4)
C20 C21 C22 121.1(4)
C23 C21 C22 120.0(4)
C16 C23 C21 120.1(4)
C31 C24 C25 118.1(3)
C31 C24 C11 123.5(3)
C25 C24 C11 117.8(3)
C26 C25 C24 121.9(4)
C25 C26 C28 118.3(4)
C25 C26 C27 120.4(4)
C28 C26 C27 121.3(3)
C29 C28 C26 121.7(3)
C28 C29 C31 118.5(4)
C28 C29 C30 121.7(3)
C31 C29 C30 119.8(4)
C24 C31 C29 121.5(3)
C33 C32 C37 121.9(3)
C33 C32 N1 117.6(3)
C37 C32 N1 120.5(3)
C34 C33 C32 119.0(3)
C34 C33 C46 117.3(3)
C32 C33 C46 123.8(3)
C35 C34 C33 120.5(4)
C36 C35 C34 120.0(4)
C35 C36 C37 122.2(4)
C36 C37 C32 116.5(3)
C36 C37 C38 116.5(3)
C32 C37 C38 126.9(3)
C39 C38 C45 118.0(4)
C39 C38 C37 118.9(3)
C45 C38 C37 122.5(4)
C40 C39 C38 122.0(4)
C42 C40 C39 118.9(4)
C42 C40 C41 119.9(4)
C39 C40 C41 121.2(4)
C40 C42 C43 121.4(4)
C45 C43 C42 118.7(4)
C45 C43 C44 120.7(4)
C42 C43 C44 120.5(4)
C43 C45 C38 120.9(4)
C47 C46 C53 119.3(4)
C47 C46 C33 120.2(4)
C53 C46 C33 120.0(4)
C46 C47 C48 121.1(4)
C47 C48 C50 118.0(4)
C47 C48 C49 121.1(4)
C50 C48 C49 120.8(4)
C51 C50 C48 122.0(4)
C50 C51 C53 118.8(4)
C50 C51 C52 120.7(4)
C53 C51 C52 120.3(4)
C46 C53 C51 120.7(4)
Cl8 C54 Cl7 112.1(3)
C7 N1 C32 120.4(3)
C7 N1 Ni2 114.7(2)
C32 N1 Ni2 124.2(2)
C8 N2 C10 122.1(3)
C8 N2 Ni2 115.0(2)
C10 N2 Ni2 122.1(2)
O1 Ni2 O2 95.61(13)
O1 Ni2 N2 171.92(12)
O2 Ni2 N2 89.85(12)
O1 Ni2 N1 91.48(13)
O2 Ni2 N1 172.43(13)
N2 Ni2 N1 83.39(12)
C2 O1 Ni2 125.0(3)
C4 O2 Ni2 126.6(3)
Cl5 Sb1 Cl2 178.34(4)
Cl5 Sb1 Cl3 91.05(5)
Cl2 Sb1 Cl3 90.18(5)
Cl5 Sb1 Cl6 89.84(5)
Cl2 Sb1 Cl6 88.94(4)
Cl3 Sb1 Cl6 178.99(5)
Cl5 Sb1 Cl4 89.87(4)
Cl2 Sb1 Cl4 89.01(4)
Cl3 Sb1 Cl4 90.34(5)
Cl6 Sb1 Cl4 90.13(4)
Cl5 Sb1 Cl1 89.95(5)
Cl2 Sb1 Cl1 91.17(5)
Cl3 Sb1 Cl1 89.53(5)
Cl6 Sb1 Cl1 89.99(5)
Cl4 Sb1 Cl1 179.78(5)

loop_
_geom_bond_atom_site_label_1
_geom_bond_atom_site_label_2
_geom_bond_distance
C1 C2 1.521(7)
C2 O1 1.275(6)
C2 C3 1.399(8)
C3 C4 1.383(7)
C4 O2 1.269(5)
C4 C5 1.496(7)
C6 C7 1.491(5)
C7 N1 1.289(5)
C7 C8 1.494(4)
C8 N2 1.292(4)
C8 C9 1.486(5)
C10 C15 1.388(5)
C10 C11 1.406(4)
C10 N2 1.465(4)
C11 C12 1.406(5)
C11 C24 1.487(5)
C12 C13 1.369(5)
C13 C14 1.388(5)
C14 C15 1.398(5)
C15 C16 1.499(5)
C16 C17 1.381(5)
C16 C23 1.396(5)
C17 C18 1.393(5)
C18 C20 1.387(6)
C18 C19 1.514(6)
C20 C21 1.382(6)
C21 C23 1.396(5)
C21 C22 1.518(6)
C24 C31 1.384(5)
C24 C25 1.396(5)
C25 C26 1.386(5)
C26 C28 1.388(6)
C26 C27 1.514(6)
C28 C29 1.383(6)
C29 C31 1.398(5)
C29 C30 1.508(6)
C32 C33 1.395(5)
C32 C37 1.411(5)
C32 N1 1.456(4)
C33 C34 1.390(5)
C33 C46 1.500(5)
C34 C35 1.379(6)
C35 C36 1.378(6)
C36 C37 1.400(5)
C37 C38 1.484(5)
C38 C39 1.399(6)
C38 C45 1.401(5)
C39 C40 1.380(6)
C40 C42 1.378(6)
C40 C41 1.514(6)
C42 C43 1.397(6)
C43 C45 1.396(5)
C43 C44 1.496(6)
C46 C47 1.389(6)
C46 C53 1.392(5)
C47 C48 1.398(5)
C48 C50 1.402(6)
C48 C49 1.504(6)
C50 C51 1.375(6)
C51 C53 1.401(5)
C51 C52 1.512(6)
C54 Cl8 1.731(7)
C54 Cl7 1.739(6)
Cl1 Sb1 2.3779(12)
Cl2 Sb1 2.3594(12)
Cl3 Sb1 2.3659(11)
Cl4 Sb1 2.3734(11)
Cl5 Sb1 2.3532(12)
Cl6 Sb1 2.3731(11)
N1 Ni2 1.893(3)
N2 Ni2 1.890(3)
Ni2 O1 1.818(3)
Ni2 O2 1.819(3)
